data_4119981
loop_
_publ_author_name
'Alexander G. Tskhovrebov'
'Basile Vuichoud'
'Euro Solari'
'Rosario Scopelliti'
'Kay Severin'

_publ_section_title
;
 Adducts of Nitrous Oxide and N-Heterocyclic Carbenes: Syntheses,
 Structures, and Reactivity
;
_journal_name_full 'Journal of the American Chemical Society'
_journal_page_first 9486
_journal_page_last 9492
_journal_paper_doi 10.1021/ja4030287
_journal_volume 135
_journal_year 2013
_chemical_formula_moiety 'C23 H28 N3 O, Cl'
_chemical_formula_sum 'C23 H28 Cl N3 O'
_chemical_formula_weight 397.93
_space_group_IT_number 15
_symmetry_cell_setting monoclinic
_symmetry_space_group_name_Hall '-C 2yc'
_symmetry_space_group_name_H-M 'C 1 2/c 1'
_atom_sites_solution_hydrogens geom
_atom_sites_solution_primary direct
_atom_sites_solution_secondary difmap
_audit_creation_method SHELXL-97
_audit_update_record
;
2013-02-28 # Formatted by publCIF
;
_cell_angle_alpha 90.00
_cell_angle_beta 94.530(10)
_cell_angle_gamma 90.00
_cell_formula_units_Z 16
_cell_length_a 32.108(3)
_cell_length_b 8.7345(10)
_cell_length_c 32.585(5)
_cell_measurement_reflns_used 2301
_cell_measurement_temperature 293(2)
_cell_measurement_theta_max 28.4020
_cell_measurement_theta_min 3.4695
_cell_volume 9109.8(19)
_computing_cell_refinement
; 
CrysAlisPro, Agilent Technologies, 
Version 1.171.35.21 (release 20-01-2012 CrysAlis171 .NET) 
(compiled Jan 23 2012,18:06:46) 
;
_computing_data_collection
; 
CrysAlisPro, Agilent Technologies, 
Version 1.171.35.21 (release 20-01-2012 CrysAlis171 .NET) 
(compiled Jan 23 2012,18:06:46) 
;
_computing_data_reduction
; 
CrysAlisPro, Agilent Technologies, 
Version 1.171.35.21 (release 20-01-2012 CrysAlis171 .NET) 
(compiled Jan 23 2012,18:06:46) 
;
_computing_molecular_graphics 'Bruker SHELXTL'
_computing_publication_material 'Bruker SHELXTL'
_computing_structure_refinement 'SHELXL-97 (Sheldrick, 1997)'
_computing_structure_solution 'SHELXS-97 (Sheldrick, 1990)'
_diffrn_ambient_temperature 293(2)
_diffrn_detector_area_resol_mean 10.4839
_diffrn_measured_fraction_theta_full 0.989
_diffrn_measured_fraction_theta_max 0.816
_diffrn_measurement_device_type 'SuperNova, Dual, Cu at zero, Atlas'
_diffrn_measurement_method '\w scans'
_diffrn_radiation_monochromator mirror
_diffrn_radiation_source 'SuperNova (Mo) x-ray Source'
_diffrn_radiation_type 'Mo K\a'
_diffrn_radiation_wavelength 0.71073
_diffrn_reflns_av_R_equivalents 0.1334
_diffrn_reflns_av_sigmaI/netI 0.1721
_diffrn_reflns_limit_h_max 28
_diffrn_reflns_limit_h_min -41
_diffrn_reflns_limit_k_max 10
_diffrn_reflns_limit_k_min -7
_diffrn_reflns_limit_l_max 43
_diffrn_reflns_limit_l_min -34
_diffrn_reflns_number 18394
_diffrn_reflns_theta_full 25.00
_diffrn_reflns_theta_max 28.46
_diffrn_reflns_theta_min 3.52
_exptl_absorpt_coefficient_mu 0.185
_exptl_absorpt_correction_T_max 1.00000
_exptl_absorpt_correction_T_min 0.23188
_exptl_absorpt_correction_type multi-scan
_exptl_absorpt_process_details
; 
CrysAlisPro, Agilent Technologies, 
Version 1.171.35.21 (release 20-01-2012 CrysAlis171 .NET) 
(compiled Jan 23 2012,18:06:46) 
empirical absorption correction using spherical harmonics, 
 implemented in SCALE3 ABSPACK scaling algorithm. 
;
_exptl_crystal_colour colourless
_exptl_crystal_density_diffrn 1.161
_exptl_crystal_description prismatic
_exptl_crystal_F_000 3392
_exptl_crystal_size_max 0.40
_exptl_crystal_size_mid 0.19
_exptl_crystal_size_min 0.15
_refine_diff_density_max 0.307
_refine_diff_density_min -0.361
_refine_diff_density_rms 0.057
_refine_ls_extinction_coef 0.0008(2)
_refine_ls_extinction_expression Fc^*^=kFc[1+0.001xFc^2^\l^3^/sin(2\q)]^-1/4^
_refine_ls_extinction_method SHELXL
_refine_ls_goodness_of_fit_ref 0.962
_refine_ls_hydrogen_treatment constr
_refine_ls_matrix_type full
_refine_ls_number_parameters 506
_refine_ls_number_reflns 9393
_refine_ls_number_restraints 0
_refine_ls_restrained_S_all 0.962
_refine_ls_R_factor_all 0.2142
_refine_ls_R_factor_gt 0.0825
_refine_ls_shift/su_max 0.000
_refine_ls_shift/su_mean 0.000
_refine_ls_structure_factor_coef Fsqd
_refine_ls_weighting_details 'calc w=1/[\s^2^(Fo^2^)+(0.1061P)^2^+0.0000P] where P=(Fo^2^+2Fc^2^)/3'
_refine_ls_weighting_scheme calc
_refine_ls_wR_factor_gt 0.2027
_refine_ls_wR_factor_ref 0.2817
_reflns_number_gt 3527
_reflns_number_total 9393
_reflns_threshold_expression >2sigma(I)
_cod_data_source_file ja4030287_si_009.cif
_cod_data_source_block al403m
_cod_original_cell_volume 9109.9(19)
_cod_original_sg_symbol_H-M 'C 2/c'
_cod_database_code 4119981

loop_
_symmetry_equiv_pos_as_xyz
'x, y, z'
'-x, y, -z+1/2'
'x+1/2, y+1/2, z'
'-x+1/2, y+1/2, -z+1/2'
'-x, -y, -z'
'x, -y, z-1/2'
'-x+1/2, -y+1/2, -z'
'x+1/2, -y+1/2, z-1/2'

loop_
_atom_site_label
_atom_site_type_symbol
_atom_site_fract_x
_atom_site_fract_y
_atom_site_fract_z
_atom_site_U_iso_or_equiv
_atom_site_adp_type
_atom_site_occupancy
_atom_site_symmetry_multiplicity
_atom_site_calc_flag
_atom_site_refinement_flags
Cl1 Cl 0.16754(4) 0.82977(12) 0.03183(4) 0.0812(5) Uani 1 1 d .
Cl2 Cl 0.16456(5) 0.66909(14) 0.21826(5) 0.0996(5) Uani 1 1 d .
O1 O 0.07442(12) 0.5102(5) -0.06453(14) 0.1011(12) Uani 1 1 d .
N1 N 0.12100(10) 0.3538(3) 0.03268(11) 0.0582(10) Uani 1 1 d .
N2 N 0.15162(10) 0.3210(4) -0.02369(11) 0.0583(10) Uani 1 1 d .
N3 N 0.12137(11) 0.5710(4) -0.01253(12) 0.0610(10) Uani 1 1 d .
H3A H 0.1341 0.6437 0.0012 0.073 Uiso 1 1 calc R
C1 C 0.13069(11) 0.4225(4) -0.00197(13) 0.0537(10) Uani 1 1 d .
C2 C 0.13588(14) 0.2064(5) 0.03291(16) 0.0685(13) Uani 1 1 d .
H2 H 0.1332 0.1339 0.0534 0.082 Uiso 1 1 calc R
C3 C 0.15492(14) 0.1862(5) -0.00173(16) 0.0697(14) Uani 1 1 d .
H3 H 0.1680 0.0971 -0.0096 0.084 Uiso 1 1 calc R
C4 C 0.09687(12) 0.4223(4) 0.06377(14) 0.0562(11) Uani 1 1 d .
C5 C 0.05373(14) 0.4061(5) 0.05868(15) 0.0684(13) Uani 1 1 d .
C6 C 0.03125(16) 0.4708(6) 0.08941(18) 0.0785(15) Uani 1 1 d .
H6 H 0.0023 0.4619 0.0871 0.094 Uiso 1 1 calc R
C7 C 0.04995(18) 0.5467(6) 0.12275(18) 0.0790(15) Uani 1 1 d .
C8 C 0.09262(17) 0.5576(5) 0.12603(15) 0.0731(13) Uani 1 1 d .
H8 H 0.1056 0.6098 0.1484 0.088 Uiso 1 1 calc R
C9 C 0.11753(15) 0.4935(5) 0.09713(15) 0.0657(13) Uani 1 1 d .
C10 C 0.03209(16) 0.3220(6) 0.02302(18) 0.0913(17) Uani 1 1 d .
H10A H 0.0412 0.3618 -0.0022 0.137 Uiso 1 1 calc R
H10B H 0.0024 0.3353 0.0233 0.137 Uiso 1 1 calc R
H10C H 0.0388 0.2151 0.0252 0.137 Uiso 1 1 calc R
C11 C 0.02370(19) 0.6157(7) 0.15474(19) 0.111(2) Uani 1 1 d .
H11A H 0.0152 0.5365 0.1727 0.166 Uiso 1 1 calc R
H11B H -0.0006 0.6636 0.1412 0.166 Uiso 1 1 calc R
H11C H 0.0399 0.6908 0.1705 0.166 Uiso 1 1 calc R
C12 C 0.16410(14) 0.5062(6) 0.10219(17) 0.0862(16) Uani 1 1 d .
H12A H 0.1763 0.4072 0.0987 0.129 Uiso 1 1 calc R
H12B H 0.1725 0.5442 0.1292 0.129 Uiso 1 1 calc R
H12C H 0.1734 0.5754 0.0819 0.129 Uiso 1 1 calc R
C13 C 0.17069(13) 0.3520(5) -0.06136(14) 0.0580(11) Uani 1 1 d .
C14 C 0.20759(13) 0.4352(5) -0.05900(14) 0.0615(11) Uani 1 1 d .
C15 C 0.22596(14) 0.4614(5) -0.09572(17) 0.0766(14) Uani 1 1 d .
H15 H 0.2506 0.5179 -0.0950 0.092 Uiso 1 1 calc R
C16 C 0.20904(16) 0.4066(6) -0.13328(16) 0.0787(14) Uani 1 1 d .
C17 C 0.17310(16) 0.3209(6) -0.13361(16) 0.0803(15) Uani 1 1 d .
H17 H 0.1618 0.2815 -0.1586 0.096 Uiso 1 1 calc R
C18 C 0.15290(15) 0.2905(5) -0.09812(17) 0.0728(13) Uani 1 1 d .
C19 C 0.22755(14) 0.4933(5) -0.01873(16) 0.0782(14) Uani 1 1 d .
H19A H 0.2111 0.5756 -0.0090 0.117 Uiso 1 1 calc R
H19B H 0.2552 0.5297 -0.0226 0.117 Uiso 1 1 calc R
H19C H 0.2291 0.4118 0.0011 0.117 Uiso 1 1 calc R
C20 C 0.22937(19) 0.4428(8) -0.17227(17) 0.122(2) Uani 1 1 d .
H20A H 0.2516 0.3716 -0.1756 0.183 Uiso 1 1 calc R
H20B H 0.2404 0.5450 -0.1707 0.183 Uiso 1 1 calc R
H20C H 0.2090 0.4351 -0.1954 0.183 Uiso 1 1 calc R
C21 C 0.11357(17) 0.1932(6) -0.10043(19) 0.0955(18) Uani 1 1 d .
H21A H 0.1166 0.1136 -0.0801 0.143 Uiso 1 1 calc R
H21B H 0.1092 0.1484 -0.1273 0.143 Uiso 1 1 calc R
H21C H 0.0900 0.2563 -0.0953 0.143 Uiso 1 1 calc R
C22 C 0.09276(15) 0.6072(6) -0.04382(18) 0.0745(15) Uani 1 1 d .
C23 C 0.08517(16) 0.7773(5) -0.04877(19) 0.0955(19) Uani 1 1 d .
H23A H 0.0727 0.7978 -0.0760 0.143 Uiso 1 1 calc R
H23B H 0.1113 0.8310 -0.0447 0.143 Uiso 1 1 calc R
H23C H 0.0667 0.8112 -0.0288 0.143 Uiso 1 1 calc R
O2 O 0.06533(15) 1.0046(5) 0.28981(16) 0.1345(19) Uani 1 1 d .
N4 N 0.11372(12) 1.1439(4) 0.20090(12) 0.0649(10) Uani 1 1 d .
N5 N 0.14696(12) 1.1743(4) 0.26044(12) 0.0677(10) Uani 1 1 d .
N6 N 0.11268(11) 0.9309(4) 0.24793(12) 0.0662(10) Uani 1 1 d .
H6A H 0.1255 0.8547 0.2380 0.079 Uiso 1 1 calc R
C24 C 0.12389(13) 1.0758(5) 0.23717(14) 0.0586(11) Uani 1 1 d .
C25 C 0.13072(17) 1.2873(5) 0.20164(18) 0.0833(15) Uani 1 1 d .
H25 H 0.1284 1.3579 0.1802 0.100 Uiso 1 1 calc R
C26 C 0.15118(18) 1.3083(5) 0.23847(17) 0.0848(16) Uani 1 1 d .
H26 H 0.1655 1.3960 0.2476 0.102 Uiso 1 1 calc R
C27 C 0.08793(14) 1.0794(5) 0.16637(14) 0.0624(11) Uani 1 1 d .
C28 C 0.04560(16) 1.1052(6) 0.16450(16) 0.0729(13) Uani 1 1 d .
C29 C 0.02195(16) 1.0461(6) 0.13079(18) 0.0836(15) Uani 1 1 d .
H29 H -0.0068 1.0617 0.1286 0.100 Uiso 1 1 calc R
C30 C 0.03996(17) 0.9641(6) 0.10004(17) 0.0779(14) Uani 1 1 d .
C31 C 0.08259(17) 0.9452(5) 0.10361(16) 0.0741(13) Uani 1 1 d .
H31 H 0.0950 0.8931 0.0829 0.089 Uiso 1 1 calc R
C32 C 0.10820(14) 1.0010(5) 0.13712(15) 0.0655(13) Uani 1 1 d .
C33 C 0.02545(17) 1.1955(6) 0.19670(19) 0.0984(19) Uani 1 1 d .
H33A H 0.0298 1.1443 0.2228 0.148 Uiso 1 1 calc R
H33B H -0.0040 1.2043 0.1892 0.148 Uiso 1 1 calc R
H33C H 0.0377 1.2958 0.1988 0.148 Uiso 1 1 calc R
C34 C 0.01370(19) 0.8979(7) 0.06399(18) 0.1085(19) Uani 1 1 d .
H34A H 0.0165 0.9603 0.0401 0.163 Uiso 1 1 calc R
H34B H -0.0150 0.8956 0.0701 0.163 Uiso 1 1 calc R
H34C H 0.0230 0.7958 0.0587 0.163 Uiso 1 1 calc R
C35 C 0.15418(15) 0.9776(6) 0.13969(17) 0.0876(16) Uani 1 1 d .
H35A H 0.1617 0.9234 0.1157 0.131 Uiso 1 1 calc R
H35B H 0.1626 0.9192 0.1639 0.131 Uiso 1 1 calc R
H35C H 0.1680 1.0752 0.1411 0.131 Uiso 1 1 calc R
C36 C 0.16589(14) 1.1509(5) 0.30220(14) 0.0623(12) Uani 1 1 d .
C37 C 0.20188(14) 1.0652(5) 0.30693(15) 0.0677(12) Uani 1 1 d .
C38 C 0.21963(14) 1.0478(6) 0.34684(16) 0.0761(14) Uani 1 1 d .
H38 H 0.2438 0.9894 0.3513 0.091 Uiso 1 1 calc R
C39 C 0.20272(15) 1.1141(6) 0.38027(16) 0.0758(13) Uani 1 1 d .
C40 C 0.16782(15) 1.2020(6) 0.37374(16) 0.0824(15) Uani 1 1 d .
H40 H 0.1569 1.2495 0.3961 0.099 Uiso 1 1 calc R
C41 C 0.14790(15) 1.2230(6) 0.33445(16) 0.0731(13) Uani 1 1 d .
C42 C 0.22238(17) 0.9964(6) 0.27113(17) 0.0968(18) Uani 1 1 d .
H42A H 0.2068 0.9084 0.2611 0.145 Uiso 1 1 calc R
H42B H 0.2504 0.9663 0.2800 0.145 Uiso 1 1 calc R
H42C H 0.2230 1.0708 0.2495 0.145 Uiso 1 1 calc R
C43 C 0.22326(18) 1.0921(8) 0.42361(17) 0.1050(18) Uani 1 1 d .
H43A H 0.2483 1.1523 0.4270 0.157 Uiso 1 1 calc R
H43B H 0.2301 0.9859 0.4279 0.157 Uiso 1 1 calc R
H43C H 0.2043 1.1240 0.4433 0.157 Uiso 1 1 calc R
C44 C 0.10908(18) 1.3219(7) 0.3282(2) 0.115(2) Uani 1 1 d .
H44A H 0.1143 1.4050 0.3100 0.172 Uiso 1 1 calc R
H44B H 0.1022 1.3620 0.3542 0.172 Uiso 1 1 calc R
H44C H 0.0862 1.2613 0.3164 0.172 Uiso 1 1 calc R
C45 C 0.08258(17) 0.9021(7) 0.27330(18) 0.0867(16) Uani 1 1 d .
C46 C 0.0729(2) 0.7353(6) 0.2790(2) 0.120(2) Uani 1 1 d .
H46A H 0.0716 0.7140 0.3078 0.180 Uiso 1 1 calc R
H46B H 0.0944 0.6740 0.2683 0.180 Uiso 1 1 calc R
H46C H 0.0465 0.7114 0.2645 0.180 Uiso 1 1 calc R

loop_
_atom_site_aniso_label
_atom_site_aniso_U_11
_atom_site_aniso_U_22
_atom_site_aniso_U_33
_atom_site_aniso_U_23
_atom_site_aniso_U_13
_atom_site_aniso_U_12
Cl1 0.0956(9) 0.0582(7) 0.0906(11) -0.0005(6) 0.0122(8) -0.0050(5)
Cl2 0.1187(11) 0.0672(8) 0.1100(13) -0.0008(8) -0.0087(10) 0.0076(7)
O1 0.082(2) 0.102(3) 0.112(3) 0.012(2) -0.037(2) 0.003(2)
N1 0.061(2) 0.0518(19) 0.063(3) 0.0087(18) 0.0124(19) -0.0002(15)
N2 0.065(2) 0.054(2) 0.056(3) 0.0011(17) 0.0066(19) -0.0013(15)
N3 0.067(2) 0.052(2) 0.064(3) 0.0094(18) 0.006(2) 0.0018(16)
C1 0.051(2) 0.051(2) 0.059(3) 0.006(2) 0.001(2) -0.0025(18)
C2 0.079(3) 0.054(2) 0.074(4) 0.012(2) 0.012(3) 0.009(2)
C3 0.078(3) 0.055(3) 0.077(4) 0.005(2) 0.011(3) 0.004(2)
C4 0.059(2) 0.056(2) 0.054(3) 0.000(2) 0.004(2) -0.0047(19)
C5 0.065(3) 0.076(3) 0.065(3) 0.006(2) 0.007(3) -0.001(2)
C6 0.066(3) 0.088(3) 0.082(4) 0.011(3) 0.014(3) 0.003(2)
C7 0.094(4) 0.076(3) 0.070(4) 0.009(3) 0.022(3) 0.011(3)
C8 0.106(4) 0.063(3) 0.049(3) 0.008(2) 0.003(3) -0.002(3)
C9 0.074(3) 0.066(3) 0.057(3) 0.013(2) 0.006(3) -0.002(2)
C10 0.069(3) 0.114(4) 0.090(4) -0.008(3) 0.003(3) -0.019(3)
C11 0.128(5) 0.113(4) 0.098(5) -0.001(3) 0.053(4) 0.024(4)
C12 0.071(3) 0.110(4) 0.075(4) 0.007(3) -0.005(3) -0.010(3)
C13 0.058(2) 0.064(3) 0.052(3) 0.002(2) 0.003(2) 0.0010(19)
C14 0.059(2) 0.072(3) 0.054(3) 0.001(2) 0.006(2) 0.002(2)
C15 0.061(3) 0.091(3) 0.078(4) 0.000(3) 0.009(3) -0.002(2)
C16 0.074(3) 0.108(4) 0.055(4) -0.004(3) 0.007(3) 0.001(3)
C17 0.078(3) 0.105(4) 0.056(4) -0.013(3) -0.005(3) 0.007(3)
C18 0.070(3) 0.083(3) 0.066(4) -0.008(3) 0.006(3) 0.002(2)
C19 0.068(3) 0.097(3) 0.068(4) -0.010(3) -0.004(3) -0.011(2)
C20 0.103(4) 0.215(7) 0.051(4) 0.014(4) 0.022(4) -0.008(4)
C21 0.089(4) 0.104(4) 0.093(5) -0.018(3) 0.001(3) -0.028(3)
C22 0.053(3) 0.082(3) 0.089(4) 0.016(3) 0.010(3) 0.006(2)
C23 0.078(3) 0.088(4) 0.121(5) 0.048(3) 0.014(3) 0.024(3)
O2 0.135(4) 0.119(3) 0.160(5) 0.019(3) 0.072(4) 0.008(3)
N4 0.082(2) 0.062(2) 0.048(3) 0.0110(19) -0.010(2) -0.0109(18)
N5 0.085(3) 0.062(2) 0.054(3) 0.0105(19) -0.006(2) -0.0097(19)
N6 0.077(2) 0.058(2) 0.064(3) 0.0096(19) 0.006(2) -0.0082(17)
C24 0.068(3) 0.052(2) 0.054(3) 0.001(2) 0.000(2) -0.002(2)
C25 0.114(4) 0.064(3) 0.069(4) 0.017(3) -0.014(3) -0.023(3)
C26 0.123(4) 0.063(3) 0.064(4) 0.017(3) -0.017(3) -0.027(3)
C27 0.070(3) 0.061(3) 0.054(3) 0.005(2) -0.002(2) -0.005(2)
C28 0.079(3) 0.081(3) 0.057(3) 0.002(3) -0.001(3) -0.005(3)
C29 0.079(3) 0.085(3) 0.085(4) 0.007(3) -0.007(3) -0.008(3)
C30 0.089(4) 0.073(3) 0.068(4) 0.011(3) -0.017(3) -0.014(3)
C31 0.096(4) 0.071(3) 0.054(3) 0.006(3) -0.004(3) -0.002(3)
C32 0.071(3) 0.071(3) 0.054(3) 0.015(2) -0.001(3) -0.003(2)
C33 0.091(4) 0.104(4) 0.101(5) 0.001(3) 0.014(4) 0.016(3)
C34 0.126(5) 0.104(4) 0.087(5) 0.003(3) -0.043(4) -0.018(3)
C35 0.079(3) 0.116(4) 0.066(4) 0.007(3) -0.001(3) 0.007(3)
C36 0.068(3) 0.069(3) 0.049(3) 0.003(2) -0.003(2) -0.011(2)
C37 0.062(3) 0.084(3) 0.056(3) -0.005(3) -0.001(2) -0.010(2)
C38 0.061(3) 0.098(4) 0.068(4) -0.006(3) -0.007(3) -0.004(2)
C39 0.068(3) 0.103(4) 0.055(3) 0.007(3) -0.005(3) -0.012(3)
C40 0.068(3) 0.127(4) 0.052(4) -0.011(3) 0.003(3) -0.008(3)
C41 0.071(3) 0.086(3) 0.060(4) -0.006(3) -0.008(3) 0.004(2)
C42 0.082(3) 0.126(5) 0.083(4) -0.027(3) 0.013(3) 0.004(3)
C43 0.095(4) 0.157(6) 0.060(4) 0.009(4) -0.011(3) -0.005(4)
C44 0.104(4) 0.131(5) 0.107(6) -0.018(4) -0.011(4) 0.035(4)
C45 0.083(3) 0.096(4) 0.081(4) 0.025(3) 0.007(3) -0.001(3)
C46 0.125(5) 0.108(4) 0.126(6) 0.042(4) 0.006(5) -0.043(4)

loop_
_atom_type_symbol
_atom_type_description
_atom_type_scat_dispersion_real
_atom_type_scat_dispersion_imag
_atom_type_scat_source
C C 0.0033 0.0016 'International Tables Vol C Tables 4.2.6.8 and 6.1.1.4'
H H 0.0000 0.0000 'International Tables Vol C Tables 4.2.6.8 and 6.1.1.4'
N N 0.0061 0.0033 'International Tables Vol C Tables 4.2.6.8 and 6.1.1.4'
O O 0.0106 0.0060 'International Tables Vol C Tables 4.2.6.8 and 6.1.1.4'
Cl Cl 0.1484 0.1585 'International Tables Vol C Tables 4.2.6.8 and 6.1.1.4'

loop_
_geom_angle_atom_site_label_1
_geom_angle_atom_site_label_2
_geom_angle_atom_site_label_3
_geom_angle
C1 N1 C2 108.7(3)
C1 N1 C4 125.3(3)
C2 N1 C4 125.9(3)
C1 N2 C3 108.1(3)
C1 N2 C13 126.0(3)
C3 N2 C13 125.7(3)
C22 N3 C1 122.2(4)
C22 N3 H3A 118.9
C1 N3 H3A 118.9
N1 C1 N2 107.9(3)
N1 C1 N3 125.2(3)
N2 C1 N3 126.9(4)
C3 C2 N1 107.5(4)
C3 C2 H2 126.2
N1 C2 H2 126.2
C2 C3 N2 107.7(4)
C2 C3 H3 126.2
N2 C3 H3 126.2
C9 C4 C5 123.6(4)
C9 C4 N1 119.1(4)
C5 C4 N1 117.2(4)
C4 C5 C6 116.1(5)
C4 C5 C10 122.6(4)
C6 C5 C10 121.3(4)
C7 C6 C5 123.0(5)
C7 C6 H6 118.5
C5 C6 H6 118.5
C8 C7 C6 118.0(4)
C8 C7 C11 121.7(6)
C6 C7 C11 120.3(5)
C7 C8 C9 122.8(5)
C7 C8 H8 118.6
C9 C8 H8 118.6
C4 C9 C8 116.5(4)
C4 C9 C12 122.4(4)
C8 C9 C12 121.0(5)
C5 C10 H10A 109.5
C5 C10 H10B 109.5
H10A C10 H10B 109.5
C5 C10 H10C 109.5
H10A C10 H10C 109.5
H10B C10 H10C 109.5
C7 C11 H11A 109.5
C7 C11 H11B 109.5
H11A C11 H11B 109.5
C7 C11 H11C 109.5
H11A C11 H11C 109.5
H11B C11 H11C 109.5
C9 C12 H12A 109.5
C9 C12 H12B 109.5
H12A C12 H12B 109.5
C9 C12 H12C 109.5
H12A C12 H12C 109.5
H12B C12 H12C 109.5
C14 C13 C18 122.7(4)
C14 C13 N2 118.0(4)
C18 C13 N2 119.1(4)
C13 C14 C15 117.1(4)
C13 C14 C19 121.9(4)
C15 C14 C19 120.9(4)
C16 C15 C14 122.6(4)
C16 C15 H15 118.7
C14 C15 H15 118.7
C17 C16 C15 117.8(4)
C17 C16 C20 121.8(5)
C15 C16 C20 120.4(5)
C16 C17 C18 122.8(5)
C16 C17 H17 118.6
C18 C17 H17 118.6
C13 C18 C17 116.9(4)
C13 C18 C21 122.8(4)
C17 C18 C21 120.3(5)
C14 C19 H19A 109.5
C14 C19 H19B 109.5
H19A C19 H19B 109.5
C14 C19 H19C 109.5
H19A C19 H19C 109.5
H19B C19 H19C 109.5
C16 C20 H20A 109.5
C16 C20 H20B 109.5
H20A C20 H20B 109.5
C16 C20 H20C 109.5
H20A C20 H20C 109.5
H20B C20 H20C 109.5
C18 C21 H21A 109.5
C18 C21 H21B 109.5
H21A C21 H21B 109.5
C18 C21 H21C 109.5
H21A C21 H21C 109.5
H21B C21 H21C 109.5
O1 C22 N3 121.9(5)
O1 C22 C23 124.2(6)
N3 C22 C23 113.8(5)
C22 C23 H23A 109.5
C22 C23 H23B 109.5
H23A C23 H23B 109.5
C22 C23 H23C 109.5
H23A C23 H23C 109.5
H23B C23 H23C 109.5
C24 N4 C25 108.8(4)
C24 N4 C27 126.4(3)
C25 N4 C27 124.8(4)
C24 N5 C26 108.9(4)
C24 N5 C36 127.7(4)
C26 N5 C36 123.3(4)
C45 N6 C24 123.2(4)
C45 N6 H6A 118.4
C24 N6 H6A 118.4
N5 C24 N4 107.5(4)
N5 C24 N6 126.6(4)
N4 C24 N6 125.8(4)
C26 C25 N4 108.1(4)
C26 C25 H25 126.0
N4 C25 H25 126.0
C25 C26 N5 106.7(4)
C25 C26 H26 126.7
N5 C26 H26 126.7
C28 C27 C32 124.8(5)
C28 C27 N4 118.1(4)
C32 C27 N4 117.1(4)
C27 C28 C29 116.9(4)
C27 C28 C33 122.3(5)
C29 C28 C33 120.7(5)
C28 C29 C30 121.9(5)
C28 C29 H29 119.0
C30 C29 H29 119.0
C31 C30 C29 117.9(5)
C31 C30 C34 120.8(5)
C29 C30 C34 121.3(5)
C30 C31 C32 122.9(5)
C30 C31 H31 118.5
C32 C31 H31 118.5
C27 C32 C31 115.6(4)
C27 C32 C35 123.4(5)
C31 C32 C35 121.0(4)
C28 C33 H33A 109.5
C28 C33 H33B 109.5
H33A C33 H33B 109.5
C28 C33 H33C 109.5
H33A C33 H33C 109.5
H33B C33 H33C 109.5
C30 C34 H34A 109.5
C30 C34 H34B 109.5
H34A C34 H34B 109.5
C30 C34 H34C 109.5
H34A C34 H34C 109.5
H34B C34 H34C 109.5
C32 C35 H35A 109.5
C32 C35 H35B 109.5
H35A C35 H35B 109.5
C32 C35 H35C 109.5
H35A C35 H35C 109.5
H35B C35 H35C 109.5
C37 C36 C41 123.9(5)
C37 C36 N5 117.7(4)
C41 C36 N5 118.3(4)
C36 C37 C38 116.4(4)
C36 C37 C42 123.0(5)
C38 C37 C42 120.6(5)
C39 C38 C37 122.4(5)
C39 C38 H38 118.8
C37 C38 H38 118.8
C40 C39 C38 118.9(5)
C40 C39 C43 120.5(5)
C38 C39 C43 120.6(5)
C39 C40 C41 121.9(5)
C39 C40 H40 119.0
C41 C40 H40 119.0
C36 C41 C40 116.5(4)
C36 C41 C44 122.9(5)
C40 C41 C44 120.7(5)
C37 C42 H42A 109.5
C37 C42 H42B 109.5
H42A C42 H42B 109.5
C37 C42 H42C 109.5
H42A C42 H42C 109.5
H42B C42 H42C 109.5
C39 C43 H43A 109.5
C39 C43 H43B 109.5
H43A C43 H43B 109.5
C39 C43 H43C 109.5
H43A C43 H43C 109.5
H43B C43 H43C 109.5
C41 C44 H44A 109.5
C41 C44 H44B 109.5
H44A C44 H44B 109.5
C41 C44 H44C 109.5
H44A C44 H44C 109.5
H44B C44 H44C 109.5
O2 C45 N6 121.0(5)
O2 C45 C46 124.0(5)
N6 C45 C46 115.0(5)
C45 C46 H46A 109.5
C45 C46 H46B 109.5
H46A C46 H46B 109.5
C45 C46 H46C 109.5
H46A C46 H46C 109.5
H46B C46 H46C 109.5

loop_
_geom_bond_atom_site_label_1
_geom_bond_atom_site_label_2
_geom_bond_distance
O1 C22 1.207(6)
N1 C1 1.337(5)
N1 C2 1.373(5)
N1 C4 1.452(5)
N2 C1 1.347(5)
N2 C3 1.378(5)
N2 C13 1.440(5)
N3 C22 1.355(6)
N3 C1 1.369(5)
N3 H3A 0.8600
C2 C3 1.337(6)
C2 H2 0.9300
C3 H3 0.9300
C4 C9 1.376(6)
C4 C5 1.389(6)
C5 C6 1.399(6)
C5 C10 1.498(7)
C6 C7 1.370(7)
C6 H6 0.9300
C7 C8 1.369(7)
C7 C11 1.517(6)
C8 C9 1.400(6)
C8 H8 0.9300
C9 C12 1.496(6)
C10 H10A 0.9600
C10 H10B 0.9600
C10 H10C 0.9600
C11 H11A 0.9600
C11 H11B 0.9600
C11 H11C 0.9600
C12 H12A 0.9600
C12 H12B 0.9600
C12 H12C 0.9600
C13 C14 1.387(6)
C13 C18 1.394(7)
C14 C15 1.394(6)
C14 C19 1.502(6)
C15 C16 1.385(7)
C15 H15 0.9300
C16 C17 1.375(7)
C16 C20 1.508(6)
C17 C18 1.395(6)
C17 H17 0.9300
C18 C21 1.519(6)
C19 H19A 0.9600
C19 H19B 0.9600
C19 H19C 0.9600
C20 H20A 0.9600
C20 H20B 0.9600
C20 H20C 0.9600
C21 H21A 0.9600
C21 H21B 0.9600
C21 H21C 0.9600
C22 C23 1.512(6)
C23 H23A 0.9600
C23 H23B 0.9600
C23 H23C 0.9600
O2 C45 1.202(6)
N4 C24 1.340(5)
N4 C25 1.366(5)
N4 C27 1.457(6)
N5 C24 1.332(6)
N5 C26 1.384(5)
N5 C36 1.460(6)
N6 C45 1.344(5)
N6 C24 1.369(5)
N6 H6A 0.8600
C25 C26 1.334(7)
C25 H25 0.9300
C26 H26 0.9300
C27 C28 1.374(6)
C27 C32 1.378(6)
C28 C29 1.385(7)
C28 C33 1.500(6)
C29 C30 1.394(7)
C29 H29 0.9300
C30 C31 1.375(7)
C30 C34 1.506(7)
C31 C32 1.401(7)
C31 H31 0.9300
C32 C35 1.486(6)
C33 H33A 0.9600
C33 H33B 0.9600
C33 H33C 0.9600
C34 H34A 0.9600
C34 H34B 0.9600
C34 H34C 0.9600
C35 H35A 0.9600
C35 H35B 0.9600
C35 H35C 0.9600
C36 C37 1.375(6)
C36 C41 1.389(6)
C37 C38 1.386(7)
C37 C42 1.509(6)
C38 C39 1.383(6)
C38 H38 0.9300
C39 C40 1.361(7)
C39 C43 1.523(7)
C40 C41 1.397(7)
C40 H40 0.9300
C41 C44 1.517(7)
C42 H42A 0.9600
C42 H42B 0.9600
C42 H42C 0.9600
C43 H43A 0.9600
C43 H43B 0.9600
C43 H43C 0.9600
C44 H44A 0.9600
C44 H44B 0.9600
C44 H44C 0.9600
C45 C46 1.504(7)
C46 H46A 0.9600
C46 H46B 0.9600
C46 H46C 0.9600

loop_
_geom_hbond_atom_site_label_D
_geom_hbond_atom_site_label_H
_geom_hbond_atom_site_label_A
_geom_hbond_distance_DH
_geom_hbond_distance_HA
_geom_hbond_distance_DA
_geom_hbond_angle_DHA
N3 H3A Cl1 0.86 2.15 3.010(4) 176
N6 H6A Cl2 0.86 2.18 3.032(4) 173

loop_
_geom_torsion_atom_site_label_1
_geom_torsion_atom_site_label_2
_geom_torsion_atom_site_label_3
_geom_torsion_atom_site_label_4
_geom_torsion
C2 N1 C1 N2 -0.2(5)
C4 N1 C1 N2 -177.3(4)
C2 N1 C1 N3 -179.1(4)
C4 N1 C1 N3 3.8(7)
C3 N2 C1 N1 -0.1(5)
C13 N2 C1 N1 -174.7(4)
C3 N2 C1 N3 178.8(4)
C13 N2 C1 N3 4.1(7)
C22 N3 C1 N1 -110.7(5)
C22 N3 C1 N2 70.7(5)
C1 N1 C2 C3 0.4(5)
C4 N1 C2 C3 177.5(4)
N1 C2 C3 N2 -0.4(6)
C1 N2 C3 C2 0.3(5)
C13 N2 C3 C2 174.9(4)
C1 N1 C4 C9 -94.3(5)
C2 N1 C4 C9 89.0(5)
C1 N1 C4 C5 88.2(5)
C2 N1 C4 C5 -88.4(5)
C9 C4 C5 C6 1.6(6)
N1 C4 C5 C6 178.9(4)
C9 C4 C5 C10 -177.2(4)
N1 C4 C5 C10 0.1(6)
C4 C5 C6 C7 0.2(7)
C10 C5 C6 C7 179.1(5)
C5 C6 C7 C8 -0.7(8)
C5 C6 C7 C11 179.3(4)
C6 C7 C8 C9 -0.7(7)
C11 C7 C8 C9 179.3(4)
C5 C4 C9 C8 -2.8(6)
N1 C4 C9 C8 179.9(3)
C5 C4 C9 C12 178.7(4)
N1 C4 C9 C12 1.4(6)
C7 C8 C9 C4 2.3(6)
C7 C8 C9 C12 -179.1(4)
C1 N2 C13 C14 74.5(6)
C3 N2 C13 C14 -99.2(5)
C1 N2 C13 C18 -109.2(5)
C3 N2 C13 C18 77.1(6)
C18 C13 C14 C15 2.6(7)
N2 C13 C14 C15 178.7(4)
C18 C13 C14 C19 -176.6(4)
N2 C13 C14 C19 -0.4(6)
C13 C14 C15 C16 -0.7(7)
C19 C14 C15 C16 178.4(5)
C14 C15 C16 C17 -1.2(8)
C14 C15 C16 C20 177.9(5)
C15 C16 C17 C18 1.4(8)
C20 C16 C17 C18 -177.6(5)
C14 C13 C18 C17 -2.4(7)
N2 C13 C18 C17 -178.5(4)
C14 C13 C18 C21 177.1(4)
N2 C13 C18 C21 1.0(7)
C16 C17 C18 C13 0.3(7)
C16 C17 C18 C21 -179.2(5)
C1 N3 C22 O1 -1.2(6)
C1 N3 C22 C23 176.4(3)
C26 N5 C24 N4 0.5(5)
C36 N5 C24 N4 -178.9(4)
C26 N5 C24 N6 -179.9(4)
C36 N5 C24 N6 0.7(7)
C25 N4 C24 N5 -0.1(5)
C27 N4 C24 N5 -178.6(4)
C25 N4 C24 N6 -179.7(4)
C27 N4 C24 N6 1.9(7)
C45 N6 C24 N5 76.1(6)
C45 N6 C24 N4 -104.4(6)
C24 N4 C25 C26 -0.4(6)
C27 N4 C25 C26 178.1(4)
N4 C25 C26 N5 0.7(6)
C24 N5 C26 C25 -0.8(6)
C36 N5 C26 C25 178.7(4)
C24 N4 C27 C28 90.3(5)
C25 N4 C27 C28 -88.0(5)
C24 N4 C27 C32 -91.9(5)
C25 N4 C27 C32 89.9(5)
C32 C27 C28 C29 0.6(7)
N4 C27 C28 C29 178.3(4)
C32 C27 C28 C33 -178.1(4)
N4 C27 C28 C33 -0.4(7)
C27 C28 C29 C30 0.1(7)
C33 C28 C29 C30 178.8(4)
C28 C29 C30 C31 -1.2(7)
C28 C29 C30 C34 178.8(5)
C29 C30 C31 C32 1.7(7)
C34 C30 C31 C32 -178.2(4)
C28 C27 C32 C31 -0.1(6)
N4 C27 C32 C31 -177.8(4)
C28 C27 C32 C35 178.8(4)
N4 C27 C32 C35 1.1(6)
C30 C31 C32 C27 -1.1(7)
C30 C31 C32 C35 179.9(4)
C24 N5 C36 C37 77.8(6)
C26 N5 C36 C37 -101.5(5)
C24 N5 C36 C41 -105.6(5)
C26 N5 C36 C41 75.1(6)
C41 C36 C37 C38 2.3(7)
N5 C36 C37 C38 178.6(4)
C41 C36 C37 C42 -175.9(5)
N5 C36 C37 C42 0.4(6)
C36 C37 C38 C39 -0.8(7)
C42 C37 C38 C39 177.4(5)
C37 C38 C39 C40 -1.2(7)
C37 C38 C39 C43 180.0(5)
C38 C39 C40 C41 2.1(8)
C43 C39 C40 C41 -179.2(5)
C37 C36 C41 C40 -1.5(7)
N5 C36 C41 C40 -177.8(4)
C37 C36 C41 C44 177.6(5)
N5 C36 C41 C44 1.3(7)
C39 C40 C41 C36 -0.8(7)
C39 C40 C41 C44 -179.9(5)
C24 N6 C45 O2 -4.2(9)
C24 N6 C45 C46 176.0(5)
